data_7704494
loop_
_publ_author_name
'Xing, Xiujing'
'Zhang, Shaoguang'
'Thierer, Laura M.'
'Gau, Michael R.'
'Carroll, Patrick J.'
'Tomson, Neil C.'

_publ_section_title
;
 Reversible nickel-metallacycle formation with a phosphinimine-based
 pincer ligand.
;
_journal_issue 23
_journal_name_full 'Dalton transactions (Cambridge, England : 2003)'
_journal_page_first 7796
_journal_page_last 7806
_journal_paper_doi 10.1039/d0dt01118e
_journal_volume 49
_journal_year 2020
_chemical_formula_moiety 'C47 H42 N4 Ni P2, C2 H3 N'
_chemical_formula_sum 'C49 H45 N5 Ni P2'
_chemical_formula_weight 824.55
_space_group_crystal_system monoclinic
_space_group_IT_number 14
_space_group_name_Hall '-P 2yn'
_space_group_name_H-M_alt 'P 1 21/n 1'
_atom_sites_solution_hydrogens geom
_atom_sites_solution_primary dual
_audit_creation_date 2020-04-21
_audit_creation_method
;
Olex2 1.2-dev
(compiled 2019.03.18 svn.r3573 for OlexSys, GUI svn.r6015)
;
_audit_update_record
;
2020-04-22 deposited with the CCDC.	2020-05-21 downloaded from the CCDC.
;
_cell_angle_alpha 90
_cell_angle_beta 94.715(3)
_cell_angle_gamma 90
_cell_formula_units_Z 4
_cell_length_a 8.8277(6)
_cell_length_b 26.5464(18)
_cell_length_c 17.2437(11)
_cell_measurement_reflns_used 9012
_cell_measurement_temperature 100
_cell_measurement_theta_max 27.52
_cell_measurement_theta_min 2.95
_cell_volume 4027.3(5)
_computing_cell_refinement 'Bruker SAINT v8.37A'
_computing_data_collection 'Bruker APEX3 v2016.1-0'
_computing_data_reduction 'Bruker SAINT v8.34A'
_computing_molecular_graphics 'Mercury 4.2.0 (Macrae et al., 2008)'
_computing_publication_material 'Olex2 (Dolomanov et al., 2009)'
_computing_structure_refinement 'SHELXL 2018/3 (Sheldrick, 2015)'
_computing_structure_solution 'SHELXT v2014/5 (Sheldrick, 2015)'
_diffrn_ambient_temperature 100
_diffrn_measured_fraction_theta_full 0.998
_diffrn_measured_fraction_theta_max 0.997
_diffrn_measurement_device 'CMOS area detector'
_diffrn_measurement_device_type 'Bruker D8QUEST'
_diffrn_measurement_method '\w and \f scans'
_diffrn_radiation_monochromator graphite
_diffrn_radiation_type MoK\a
_diffrn_radiation_wavelength 0.71073
_diffrn_reflns_av_R_equivalents 0.1084
_diffrn_reflns_av_unetI/netI 0.0478
_diffrn_reflns_Laue_measured_fraction_full 0.998
_diffrn_reflns_Laue_measured_fraction_max 0.997
_diffrn_reflns_limit_h_max 11
_diffrn_reflns_limit_h_min -11
_diffrn_reflns_limit_k_max 34
_diffrn_reflns_limit_k_min -34
_diffrn_reflns_limit_l_max 22
_diffrn_reflns_limit_l_min -22
_diffrn_reflns_number 114083
_diffrn_reflns_point_group_measured_fraction_full 0.998
_diffrn_reflns_point_group_measured_fraction_max 0.997
_diffrn_reflns_theta_full 25.242
_diffrn_reflns_theta_max 27.546
_diffrn_reflns_theta_min 2.824
_diffrn_source 'sealed tube'
_exptl_absorpt_coefficient_mu 0.604
_exptl_absorpt_correction_T_max 0.7456
_exptl_absorpt_correction_T_min 0.4840
_exptl_absorpt_correction_type multi-scan
_exptl_absorpt_process_details 'SADABS 2014/4'
_exptl_crystal_colour red
_exptl_crystal_density_diffrn 1.360
_exptl_crystal_description needle
_exptl_crystal_F_000 1728
_exptl_crystal_size_max 0.19
_exptl_crystal_size_mid 0.09
_exptl_crystal_size_min 0.04
_refine_diff_density_max 0.876
_refine_diff_density_min -0.588
_refine_diff_density_rms 0.103
_refine_ls_extinction_method none
_refine_ls_goodness_of_fit_ref 1.246
_refine_ls_hydrogen_treatment constr
_refine_ls_matrix_type full
_refine_ls_number_parameters 518
_refine_ls_number_reflns 9287
_refine_ls_number_restraints 0
_refine_ls_restrained_S_all 1.246
_refine_ls_R_factor_all 0.0926
_refine_ls_R_factor_gt 0.0745
_refine_ls_shift/su_max 0.000
_refine_ls_shift/su_mean 0.000
_refine_ls_structure_factor_coef Fsqd
_refine_ls_weighting_details 'w=1/[\s^2^(Fo^2^)+(0.0001P)^2^+22.5293P] where P=(Fo^2^+2Fc^2^)/3'
_refine_ls_weighting_scheme calc
_refine_ls_wR_factor_gt 0.1625
_refine_ls_wR_factor_ref 0.1691
_reflns_number_gt 7582
_reflns_number_total 9287
_reflns_threshold_expression 'I > 2\s(I)'
_cod_data_source_file d0dt01118e2.cif
_cod_data_source_block 3593
_cod_depositor_comments 'Adding full bibliography for 7704491--7704494.cif.'
_cod_database_code 7704494
_shelx_shelxl_version_number 2018/3
_shelx_estimated_absorpt_t_max 0.976
_shelx_estimated_absorpt_t_min 0.894

loop_
_space_group_symop_operation_xyz
'x, y, z'
'-x+1/2, y+1/2, -z+1/2'
'-x, -y, -z'
'x-1/2, -y-1/2, z-1/2'

loop_
_atom_site_label
_atom_site_type_symbol
_atom_site_fract_x
_atom_site_fract_y
_atom_site_fract_z
_atom_site_U_iso_or_equiv
_atom_site_adp_type
_atom_site_occupancy
_atom_site_site_symmetry_order
_atom_site_calc_flag
_atom_site_refinement_flags_posn
_atom_site_refinement_flags_adp
_atom_site_refinement_flags_occupancy
_atom_site_disorder_assembly
_atom_site_disorder_group
Ni1 Ni 0.48978(6) 0.28918(2) 0.36332(3) 0.01437(13) Uani 1 1 d . . . . .
P1 P 0.18064(12) 0.23986(4) 0.33769(6) 0.0144(2) Uani 1 1 d . . . . .
P2 P 0.59899(12) 0.38246(4) 0.44151(7) 0.0157(2) Uani 1 1 d . . . . .
N1 N 0.3507(4) 0.24354(14) 0.3081(2) 0.0161(7) Uani 1 1 d . . . . .
N2 N 0.5972(4) 0.23134(13) 0.3957(2) 0.0152(7) Uani 1 1 d . . . . .
N3 N 0.6281(4) 0.32224(14) 0.4334(2) 0.0154(7) Uani 1 1 d . . . . .
N4 N 0.3220(4) 0.35585(14) 0.2582(2) 0.0185(8) Uani 1 1 d . . . . .
H4 H 0.285178 0.328043 0.236245 0.022 Uiso 1 1 calc R . . . .
C1 C 0.4269(5) 0.19605(16) 0.2999(2) 0.0153(8) Uani 1 1 d . . . . .
C2 C 0.3751(5) 0.15813(17) 0.2493(3) 0.0191(9) Uani 1 1 d . . . . .
H2 H 0.282927 0.162661 0.217576 0.023 Uiso 1 1 calc R . . . .
C3 C 0.4568(5) 0.11324(18) 0.2442(3) 0.0224(10) Uani 1 1 d . . . . .
H3 H 0.420986 0.087267 0.209464 0.027 Uiso 1 1 calc R . . . .
C4 C 0.5911(5) 0.10751(18) 0.2908(3) 0.0224(10) Uani 1 1 d . . . . .
H4a H 0.648251 0.077391 0.287366 0.027 Uiso 1 1 calc R . . . .
C5 C 0.6439(5) 0.14484(18) 0.3426(3) 0.0199(9) Uani 1 1 d . . . . .
H5 H 0.736376 0.139899 0.373844 0.024 Uiso 1 1 calc R . . . .
C6 C 0.5624(5) 0.18967(16) 0.3492(3) 0.0159(8) Uani 1 1 d . . . . .
C7 C 0.7081(4) 0.23813(18) 0.4568(2) 0.0168(9) Uani 1 1 d . . . . .
C8 C 0.7975(5) 0.20203(18) 0.4981(3) 0.0192(9) Uani 1 1 d . . . . .
H8 H 0.790035 0.167584 0.483314 0.023 Uiso 1 1 calc R . . . .
C9 C 0.8982(5) 0.2166(2) 0.5614(3) 0.0224(10) Uani 1 1 d . . . . .
H9 H 0.958290 0.191844 0.589326 0.027 Uiso 1 1 calc R . . . .
C10 C 0.9110(5) 0.26642(19) 0.5836(3) 0.0204(9) Uani 1 1 d . . . . .
H10 H 0.979596 0.275864 0.626432 0.025 Uiso 1 1 calc R . . . .
C11 C 0.8227(5) 0.30310(18) 0.5427(3) 0.0192(9) Uani 1 1 d . . . . .
H11 H 0.830996 0.337363 0.558408 0.023 Uiso 1 1 calc R . . . .
C12 C 0.7231(4) 0.28981(18) 0.4795(2) 0.0166(8) Uani 1 1 d . . . . .
C13 C 0.0339(4) 0.24697(17) 0.2596(3) 0.0171(9) Uani 1 1 d . . . . .
C14 C -0.1191(5) 0.25313(18) 0.2758(3) 0.0204(9) Uani 1 1 d . . . . .
H14 H -0.145869 0.252739 0.328048 0.024 Uiso 1 1 calc R . . . .
C15 C -0.2296(5) 0.25975(18) 0.2151(3) 0.0220(10) Uani 1 1 d . . . . .
H15 H -0.332942 0.263532 0.225701 0.026 Uiso 1 1 calc R . . . .
C16 C -0.1907(5) 0.26090(19) 0.1387(3) 0.0217(10) Uani 1 1 d . . . . .
H16 H -0.267303 0.265805 0.097354 0.026 Uiso 1 1 calc R . . . .
C17 C -0.0395(5) 0.25487(19) 0.1224(3) 0.0224(10) Uani 1 1 d . . . . .
H17 H -0.013153 0.255380 0.070093 0.027 Uiso 1 1 calc R . . . .
C18 C 0.0725(5) 0.24811(17) 0.1831(2) 0.0170(9) Uani 1 1 d . . . . .
H18 H 0.175606 0.244273 0.172260 0.020 Uiso 1 1 calc R . . . .
C19 C 0.1519(5) 0.18155(17) 0.3877(3) 0.0169(9) Uani 1 1 d . . . . .
C20 C 0.0436(5) 0.14641(17) 0.3607(3) 0.0191(9) Uani 1 1 d . . . . .
H20 H -0.015760 0.151852 0.312932 0.023 Uiso 1 1 calc R . . . .
C21 C 0.0229(5) 0.10304(18) 0.4042(3) 0.0233(10) Uani 1 1 d . . . . .
H21 H -0.051247 0.078987 0.385875 0.028 Uiso 1 1 calc R . . . .
C22 C 0.1083(5) 0.09459(18) 0.4734(3) 0.0247(10) Uani 1 1 d . . . . .
H22 H 0.092191 0.065175 0.503003 0.030 Uiso 1 1 calc R . . . .
C23 C 0.2186(5) 0.1296(2) 0.4997(3) 0.0255(10) Uani 1 1 d . . . . .
H23 H 0.278001 0.124001 0.547363 0.031 Uiso 1 1 calc R . . . .
C24 C 0.2415(5) 0.17222(18) 0.4565(3) 0.0211(9) Uani 1 1 d . . . . .
H24 H 0.318971 0.195408 0.473840 0.025 Uiso 1 1 calc R . . . .
C25 C 0.1445(5) 0.28763(18) 0.4076(3) 0.0188(9) Uani 1 1 d . . . . .
H25a H 0.219545 0.284943 0.452561 0.028 Uiso 1 1 calc GR . . . .
H25b H 0.042179 0.283056 0.424707 0.028 Uiso 1 1 calc GR . . . .
H25c H 0.151909 0.320947 0.383760 0.028 Uiso 1 1 calc GR . . . .
C26 C 0.5499(5) 0.39903(18) 0.5383(3) 0.0201(9) Uani 1 1 d . . . . .
C27 C 0.6311(5) 0.4341(2) 0.5849(3) 0.0303(12) Uani 1 1 d . . . . .
H27 H 0.716269 0.450523 0.565948 0.036 Uiso 1 1 calc R . . . .
C28 C 0.5890(6) 0.4454(2) 0.6586(3) 0.0350(13) Uani 1 1 d . . . . .
H28 H 0.644871 0.469631 0.689756 0.042 Uiso 1 1 calc R . . . .
C29 C 0.4660(7) 0.4214(2) 0.6868(3) 0.0346(13) Uani 1 1 d . . . . .
H29 H 0.436746 0.429206 0.737267 0.042 Uiso 1 1 calc R . . . .
C30 C 0.3852(8) 0.3858(2) 0.6411(3) 0.0418(14) Uani 1 1 d . . . . .
H30 H 0.301210 0.368954 0.660487 0.050 Uiso 1 1 calc R . . . .
C31 C 0.4272(6) 0.3749(2) 0.5675(3) 0.0308(12) Uani 1 1 d . . . . .
H31 H 0.371315 0.350647 0.536442 0.037 Uiso 1 1 calc R . . . .
C32 C 0.7615(5) 0.42176(18) 0.4253(3) 0.0195(9) Uani 1 1 d . . . . .
C33 C 0.9088(5) 0.4019(2) 0.4307(3) 0.0268(11) Uani 1 1 d . . . . .
H33 H 0.925097 0.367604 0.445011 0.032 Uiso 1 1 calc R . . . .
C34 C 1.0314(6) 0.4322(2) 0.4153(3) 0.0334(12) Uani 1 1 d . . . . .
H34 H 1.131519 0.418720 0.420082 0.040 Uiso 1 1 calc R . . . .
C35 C 1.0083(6) 0.4813(2) 0.3931(3) 0.0318(12) Uani 1 1 d . . . . .
H35 H 1.092009 0.501474 0.381012 0.038 Uiso 1 1 calc R . . . .
C36 C 0.8642(6) 0.5016(2) 0.3882(4) 0.0390(14) Uani 1 1 d . . . . .
H36 H 0.848902 0.535889 0.373860 0.047 Uiso 1 1 calc R . . . .
C37 C 0.7413(6) 0.4718(2) 0.4044(4) 0.0351(13) Uani 1 1 d . . . . .
H37 H 0.642114 0.485993 0.401000 0.042 Uiso 1 1 calc R . . . .
C38 C 0.4540(5) 0.39421(17) 0.3699(3) 0.0183(9) Uani 1 1 d . . . . .
H38 H 0.408737 0.426362 0.360799 0.022 Uiso 1 1 calc R . . . .
C39 C 0.4115(5) 0.35170(17) 0.3275(3) 0.0173(9) Uani 1 1 d . . . . .
C40 C 0.2858(5) 0.40266(17) 0.2202(3) 0.0191(9) Uani 1 1 d . . . . .
C41 C 0.4028(5) 0.43157(18) 0.1921(3) 0.0215(9) Uani 1 1 d . . . . .
C42 C 0.3677(6) 0.47857(18) 0.1598(3) 0.0245(10) Uani 1 1 d . . . . .
H42 H 0.445305 0.498002 0.139143 0.029 Uiso 1 1 calc R . . . .
C43 C 0.2200(6) 0.4975(2) 0.1575(3) 0.0298(11) Uani 1 1 d . . . . .
H43 H 0.198429 0.530525 0.138251 0.036 Uiso 1 1 calc R . . . .
C44 C 0.1060(6) 0.4682(2) 0.1832(3) 0.0290(11) Uani 1 1 d . . . . .
H44 H 0.005390 0.481181 0.180730 0.035 Uiso 1 1 calc R . . . .
C45 C 0.1340(5) 0.41971(18) 0.2129(3) 0.0223(10) Uani 1 1 d . . . . .
C46 C 0.5648(5) 0.41226(19) 0.1950(3) 0.0253(10) Uani 1 1 d . . . . .
H46a H 0.615481 0.418272 0.246874 0.038 Uiso 1 1 calc GR . . . .
H46b H 0.619751 0.429977 0.156039 0.038 Uiso 1 1 calc GR . . . .
H46c H 0.564034 0.376047 0.183893 0.038 Uiso 1 1 calc GR . . . .
C47 C 0.0060(5) 0.3864(2) 0.2333(3) 0.0274(11) Uani 1 1 d . . . . .
H47a H -0.018451 0.362335 0.190970 0.041 Uiso 1 1 calc GR . . . .
H47b H -0.083626 0.407011 0.240924 0.041 Uiso 1 1 calc GR . . . .
H47c H 0.036382 0.367965 0.281342 0.041 Uiso 1 1 calc GR . . . .
N5 N 0.7480(6) 0.01160(19) 0.4304(3) 0.0392(11) Uani 1 1 d . . . . .
C48 C 0.6714(6) 0.0384(2) 0.4607(3) 0.0316(12) Uani 1 1 d . . . . .
C49 C 0.5705(7) 0.0730(2) 0.4980(4) 0.0399(14) Uani 1 1 d . . . . .
H49a H 0.528113 0.097516 0.459603 0.060 Uiso 1 1 calc GR . . . .
H49b H 0.628247 0.090750 0.540593 0.060 Uiso 1 1 calc GR . . . .
H49c H 0.487704 0.053929 0.518611 0.060 Uiso 1 1 calc GR . . . .

loop_
_atom_site_aniso_label
_atom_site_aniso_U_11
_atom_site_aniso_U_22
_atom_site_aniso_U_33
_atom_site_aniso_U_23
_atom_site_aniso_U_13
_atom_site_aniso_U_12
Ni1 0.0075(2) 0.0175(3) 0.0178(3) 0.0009(2) -0.00074(19) 0.0000(2)
P1 0.0079(5) 0.0191(6) 0.0161(5) 0.0001(4) 0.0006(4) -0.0001(4)
P2 0.0101(5) 0.0192(6) 0.0175(5) -0.0004(4) -0.0006(4) 0.0000(4)
N1 0.0079(15) 0.0198(19) 0.0205(19) -0.0017(15) 0.0018(13) -0.0009(14)
N2 0.0064(15) 0.0166(18) 0.0221(19) 0.0020(14) -0.0017(13) -0.0004(13)
N3 0.0122(16) 0.0193(18) 0.0141(17) -0.0004(14) -0.0026(13) 0.0033(14)
N4 0.0131(17) 0.0199(19) 0.0220(19) -0.0002(15) -0.0018(14) -0.0006(15)
C1 0.0106(18) 0.017(2) 0.019(2) 0.0026(16) 0.0025(16) -0.0022(15)
C2 0.015(2) 0.024(2) 0.018(2) -0.0015(18) 0.0035(16) -0.0003(17)
C3 0.019(2) 0.024(2) 0.025(2) -0.0041(19) 0.0027(18) -0.0040(18)
C4 0.016(2) 0.023(2) 0.029(2) 0.0011(19) 0.0057(18) 0.0022(18)
C5 0.0119(19) 0.024(2) 0.024(2) 0.0017(19) 0.0012(17) 0.0010(17)
C6 0.0107(18) 0.017(2) 0.020(2) 0.0032(17) 0.0048(16) 0.0000(16)
C7 0.0068(17) 0.029(2) 0.016(2) 0.0021(18) 0.0057(15) 0.0014(17)
C8 0.0129(19) 0.023(2) 0.022(2) 0.0014(18) 0.0018(17) 0.0024(17)
C9 0.0119(19) 0.037(3) 0.018(2) 0.004(2) 0.0007(16) 0.0044(19)
C10 0.0081(18) 0.037(3) 0.016(2) 0.0000(19) -0.0003(16) 0.0032(18)
C11 0.0119(19) 0.026(2) 0.020(2) -0.0033(18) 0.0048(16) 0.0012(17)
C12 0.0079(17) 0.024(2) 0.018(2) 0.0026(18) 0.0049(15) 0.0018(17)
C13 0.0076(18) 0.020(2) 0.023(2) 0.0030(18) -0.0037(16) 0.0012(16)
C14 0.013(2) 0.026(2) 0.022(2) 0.0002(19) 0.0014(17) -0.0005(18)
C15 0.0093(19) 0.030(3) 0.027(2) 0.003(2) 0.0011(17) -0.0009(18)
C16 0.0112(19) 0.031(3) 0.022(2) 0.0006(19) -0.0042(17) -0.0005(18)
C17 0.019(2) 0.034(3) 0.014(2) 0.0006(19) 0.0018(17) -0.0007(19)
C18 0.0087(18) 0.025(2) 0.018(2) 0.0024(17) 0.0022(15) -0.0003(16)
C19 0.0120(19) 0.019(2) 0.020(2) 0.0030(17) 0.0039(16) 0.0022(16)
C20 0.0144(19) 0.022(2) 0.020(2) -0.0013(18) 0.0001(17) 0.0015(17)
C21 0.016(2) 0.019(2) 0.036(3) -0.003(2) 0.0063(19) 0.0000(18)
C22 0.025(2) 0.022(2) 0.029(3) 0.007(2) 0.009(2) 0.0062(19)
C23 0.021(2) 0.035(3) 0.020(2) 0.002(2) 0.0013(18) 0.004(2)
C24 0.015(2) 0.027(3) 0.021(2) -0.0027(19) 0.0005(17) -0.0001(18)
C25 0.0137(19) 0.022(2) 0.020(2) -0.0017(18) 0.0033(16) 0.0009(18)
C26 0.015(2) 0.026(2) 0.020(2) 0.0015(18) 0.0025(17) 0.0044(18)
C27 0.015(2) 0.047(3) 0.028(3) -0.009(2) -0.0028(19) 0.004(2)
C28 0.028(3) 0.046(3) 0.029(3) -0.012(2) -0.010(2) 0.013(2)
C29 0.047(3) 0.038(3) 0.020(2) 0.001(2) 0.006(2) 0.019(3)
C30 0.057(4) 0.034(3) 0.038(3) 0.005(3) 0.022(3) -0.002(3)
C31 0.039(3) 0.026(3) 0.029(3) -0.004(2) 0.013(2) -0.008(2)
C32 0.015(2) 0.023(2) 0.021(2) -0.0025(18) -0.0011(17) -0.0031(17)
C33 0.016(2) 0.027(3) 0.038(3) 0.000(2) 0.008(2) 0.0000(19)
C34 0.017(2) 0.039(3) 0.046(3) -0.005(3) 0.010(2) -0.005(2)
C35 0.025(3) 0.038(3) 0.032(3) 0.002(2) 0.000(2) -0.017(2)
C36 0.034(3) 0.029(3) 0.053(4) 0.015(3) -0.005(3) -0.011(2)
C37 0.018(2) 0.027(3) 0.058(4) 0.010(3) -0.009(2) -0.004(2)
C38 0.0122(19) 0.021(2) 0.021(2) 0.0007(18) 0.0003(16) 0.0025(16)
C39 0.0094(18) 0.020(2) 0.023(2) 0.0043(18) 0.0034(16) 0.0006(16)
C40 0.019(2) 0.022(2) 0.017(2) 0.0022(18) -0.0018(17) 0.0010(18)
C41 0.022(2) 0.025(2) 0.017(2) -0.0011(18) 0.0000(17) -0.0006(19)
C42 0.030(3) 0.023(2) 0.021(2) 0.0028(19) 0.0010(19) -0.004(2)
C43 0.041(3) 0.022(3) 0.025(3) 0.004(2) -0.004(2) 0.006(2)
C44 0.023(2) 0.036(3) 0.027(3) 0.003(2) -0.003(2) 0.010(2)
C45 0.018(2) 0.027(3) 0.022(2) 0.0028(19) -0.0010(18) 0.0026(19)
C46 0.017(2) 0.030(3) 0.029(3) 0.001(2) 0.0043(19) -0.0031(19)
C47 0.015(2) 0.034(3) 0.032(3) 0.003(2) -0.0005(19) 0.004(2)
N5 0.035(3) 0.037(3) 0.046(3) 0.006(2) 0.005(2) 0.004(2)
C48 0.027(3) 0.033(3) 0.035(3) 0.010(2) -0.001(2) -0.004(2)
C49 0.042(3) 0.038(3) 0.041(3) 0.012(3) 0.012(3) 0.002(3)

loop_
_atom_type_symbol
_atom_type_description
_atom_type_scat_dispersion_real
_atom_type_scat_dispersion_imag
_atom_type_scat_source
C C 0.0033 0.0016 'International Tables Vol C Tables 4.2.6.8 and 6.1.1.4'
H H 0.0000 0.0000 'International Tables Vol C Tables 4.2.6.8 and 6.1.1.4'
N N 0.0061 0.0033 'International Tables Vol C Tables 4.2.6.8 and 6.1.1.4'
Ni Ni 0.3393 1.1124 'International Tables Vol C Tables 4.2.6.8 and 6.1.1.4'
P P 0.1023 0.0942 'International Tables Vol C Tables 4.2.6.8 and 6.1.1.4'

loop_
_geom_angle_atom_site_label_1
_geom_angle_atom_site_label_2
_geom_angle_atom_site_label_3
_geom_angle
_geom_angle_site_symmetry_1
_geom_angle_site_symmetry_3
_geom_angle_publ_flag
N2 Ni1 N1 85.27(16) . . ?
N2 Ni1 C39 170.94(16) . . ?
N3 Ni1 N1 167.31(16) . . ?
N3 Ni1 N2 84.48(16) . . ?
N3 Ni1 C39 90.06(18) . . ?
C39 Ni1 N1 101.01(18) . . ?
N1 P1 C13 112.6(2) . . ?
N1 P1 C19 111.82(19) . . ?
N1 P1 C25 112.8(2) . . ?
C19 P1 C13 109.1(2) . . ?
C25 P1 C13 105.8(2) . . ?
C25 P1 C19 104.2(2) . . ?
N3 P2 C26 111.6(2) . . ?
N3 P2 C32 114.8(2) . . ?
N3 P2 C38 103.2(2) . . ?
C26 P2 C32 104.7(2) . . ?
C38 P2 C26 113.2(2) . . ?
C38 P2 C32 109.5(2) . . ?
P1 N1 Ni1 116.8(2) . . ?
C1 N1 Ni1 108.4(3) . . ?
C1 N1 P1 115.3(3) . . ?
C6 N2 Ni1 113.7(3) . . ?
C6 N2 C7 130.6(4) . . ?
C7 N2 Ni1 115.4(3) . . ?
P2 N3 Ni1 114.73(19) . . ?
C12 N3 Ni1 114.1(3) . . ?
C12 N3 P2 130.2(3) . . ?
C39 N4 C40 123.9(4) . . ?
C2 C1 N1 124.4(4) . . ?
C2 C1 C6 120.6(4) . . ?
C6 C1 N1 115.0(4) . . ?
C1 C2 C3 120.9(4) . . ?
C4 C3 C2 118.5(4) . . ?
C3 C4 C5 121.4(4) . . ?
C4 C5 C6 120.8(4) . . ?
N2 C6 C1 112.7(4) . . ?
N2 C6 C5 129.5(4) . . ?
C5 C6 C1 117.7(4) . . ?
N2 C7 C8 129.1(4) . . ?
N2 C7 C12 112.1(4) . . ?
C8 C7 C12 118.8(4) . . ?
C7 C8 C9 120.1(4) . . ?
C10 C9 C8 120.8(4) . . ?
C9 C10 C11 119.9(4) . . ?
C12 C11 C10 120.6(4) . . ?
N3 C12 C7 113.3(4) . . ?
C11 C12 N3 126.9(4) . . ?
C11 C12 C7 119.8(4) . . ?
C14 C13 P1 120.3(3) . . ?
C18 C13 P1 119.7(3) . . ?
C18 C13 C14 120.0(4) . . ?
C15 C14 C13 119.5(4) . . ?
C14 C15 C16 120.5(4) . . ?
C15 C16 C17 120.2(4) . . ?
C18 C17 C16 119.7(4) . . ?
C13 C18 C17 120.2(4) . . ?
C20 C19 P1 122.5(3) . . ?
C20 C19 C24 119.6(4) . . ?
C24 C19 P1 117.9(3) . . ?
C19 C20 C21 119.4(4) . . ?
C22 C21 C20 121.0(4) . . ?
C21 C22 C23 119.4(4) . . ?
C24 C23 C22 120.1(4) . . ?
C23 C24 C19 120.5(4) . . ?
C27 C26 P2 122.9(4) . . ?
C31 C26 P2 118.3(4) . . ?
C31 C26 C27 118.7(5) . . ?
C28 C27 C26 120.7(5) . . ?
C29 C28 C27 120.1(5) . . ?
C28 C29 C30 119.7(5) . . ?
C31 C30 C29 120.0(5) . . ?
C30 C31 C26 120.9(5) . . ?
C33 C32 P2 121.0(4) . . ?
C37 C32 P2 120.4(4) . . ?
C37 C32 C33 118.6(4) . . ?
C34 C33 C32 120.1(5) . . ?
C35 C34 C33 120.2(5) . . ?
C34 C35 C36 120.4(5) . . ?
C35 C36 C37 119.8(5) . . ?
C32 C37 C36 120.8(5) . . ?
C39 C38 P2 112.5(3) . . ?
N4 C39 Ni1 121.5(3) . . ?
C38 C39 Ni1 118.1(3) . . ?
C38 C39 N4 120.3(4) . . ?
C41 C40 N4 119.4(4) . . ?
C41 C40 C45 120.9(4) . . ?
C45 C40 N4 119.7(4) . . ?
C40 C41 C46 121.5(4) . . ?
C42 C41 C40 118.9(4) . . ?
C42 C41 C46 119.7(4) . . ?
C41 C42 C43 120.8(5) . . ?
C44 C43 C42 119.6(5) . . ?
C43 C44 C45 121.8(5) . . ?
C40 C45 C47 121.2(4) . . ?
C44 C45 C40 117.8(4) . . ?
C44 C45 C47 121.0(4) . . ?
N5 C48 C49 178.6(6) . . ?

loop_
_geom_bond_atom_site_label_1
_geom_bond_atom_site_label_2
_geom_bond_distance
_geom_bond_site_symmetry_2
_geom_bond_publ_flag
Ni1 N1 1.921(4) . ?
Ni1 N2 1.866(4) . ?
Ni1 N3 1.865(4) . ?
Ni1 C39 1.882(4) . ?
P1 N1 1.628(3) . ?
P1 C13 1.800(4) . ?
P1 C19 1.800(4) . ?
P1 C25 1.797(5) . ?
P2 N3 1.627(4) . ?
P2 C26 1.813(5) . ?
P2 C32 1.814(5) . ?
P2 C38 1.732(4) . ?
N1 C1 1.441(5) . ?
N2 C6 1.385(6) . ?
N2 C7 1.390(5) . ?
N3 C12 1.402(5) . ?
N4 C39 1.381(6) . ?
N4 C40 1.429(6) . ?
C1 C2 1.385(6) . ?
C1 C6 1.420(6) . ?
C2 C3 1.399(6) . ?
C3 C4 1.385(6) . ?
C4 C5 1.388(7) . ?
C5 C6 1.400(6) . ?
C7 C8 1.399(6) . ?
C7 C12 1.430(7) . ?
C8 C9 1.405(6) . ?
C9 C10 1.378(7) . ?
C10 C11 1.400(6) . ?
C11 C12 1.388(6) . ?
C13 C14 1.411(6) . ?
C13 C18 1.388(6) . ?
C14 C15 1.383(6) . ?
C15 C16 1.389(7) . ?
C16 C17 1.396(6) . ?
C17 C18 1.391(6) . ?
C19 C20 1.388(6) . ?
C19 C24 1.393(6) . ?
C20 C21 1.395(7) . ?
C21 C22 1.376(7) . ?
C22 C23 1.393(7) . ?
C23 C24 1.379(7) . ?
C26 C27 1.389(7) . ?
C26 C31 1.388(7) . ?
C27 C28 1.387(7) . ?
C28 C29 1.382(8) . ?
C29 C30 1.389(9) . ?
C30 C31 1.382(7) . ?
C32 C33 1.400(6) . ?
C32 C37 1.385(7) . ?
C33 C34 1.392(7) . ?
C34 C35 1.370(8) . ?
C35 C36 1.378(8) . ?
C36 C37 1.389(7) . ?
C38 C39 1.380(6) . ?
C40 C41 1.405(6) . ?
C40 C45 1.410(6) . ?
C41 C42 1.390(7) . ?
C41 C46 1.517(6) . ?
C42 C43 1.395(7) . ?
C43 C44 1.375(8) . ?
C44 C45 1.400(7) . ?
C45 C47 1.500(7) . ?
N5 C48 1.138(7) . ?
C48 C49 1.464(8) . ?
